data_4323871
loop_
_publ_author_name
'Maurits D. Janssen'
'Johannes G. Donkervoort'
'Sofia B. van Berlekom'
'Anthony L. Spek'
'David M. Grove'
'Gerard van Koten'

_publ_section_title
;
 Copper(I) Arenethiolates with Intramolecular Coordination and the
 Formation of Mixed Organo(arenethiolato)copper(I) Aggregates. X-ray
 Structures of Trimeric [Cu(SC6H4NMe2-2)]3, Nonameric
 [Cu(S-1-C10H6NMe2-8)]9, and Hexanuclear
 [Cu3(S-1-C10H6NMe2-8)2(C\\tbCtBu)]2
;
_journal_name_full 'Inorganic Chemistry'
_journal_page_first 4752
_journal_page_last 4763
_journal_paper_doi 10.1021/ic951664q
_journal_volume 35
_journal_year 1996
_chemical_formula_sum 'C60 H66 Cu6 N4 S4'
_chemical_formula_weight 1352.75
_chemical_name_systematic
;
 ?
;
_space_group_IT_number 14
_symmetry_cell_setting monoclinic
_symmetry_space_group_name_Hall '-P 2ybc'
_symmetry_space_group_name_H-M 'P 1 21/c 1'
_cell_angle_alpha 90
_cell_angle_beta 108.326(3)
_cell_angle_gamma 90
_cell_formula_units_Z 2
_cell_length_a 11.9839(5)
_cell_length_b 12.9391(8)
_cell_length_c 18.9482(7)
_cell_volume 2789.1(2)
_computing_publication_material 'PLATON (Spek, 1990)'
_diffrn_radiation_type 'Mo K\a'
_diffrn_radiation_wavelength 0.71073
_diffrn_reflns_av_R_equivalents 0.0000
_diffrn_reflns_av_sigmaI/netI 0.0000
_diffrn_reflns_limit_h_max 0
_diffrn_reflns_limit_h_min 0
_diffrn_reflns_limit_k_max 0
_diffrn_reflns_limit_k_min 0
_diffrn_reflns_limit_l_max 0
_diffrn_reflns_limit_l_min 0
_diffrn_reflns_number 0
_diffrn_reflns_reduction_process
;
 ?
;
_diffrn_reflns_theta_max 0.00
_diffrn_reflns_theta_min 0.00
_exptl_absorpt_coefficient_mu 2.44
_exptl_crystal_density_diffrn 1.611
_exptl_crystal_F_000 1384
_refine_diff_density_max 0.000
_refine_diff_density_min 0.000
_refine_ls_abs_structure_details
;
 ?
;
_refine_ls_goodness_of_fit_all 0.000
_refine_ls_number_parameters 0
_refine_ls_number_reflns 0
_refine_ls_R_factor_all 0.0000
_refine_ls_R_factor_obs 0.0000
_refine_ls_shift/esd_max 0.000
_refine_ls_shift/esd_mean 0.000
_refine_ls_wR_factor_all 0.0000
_refine_ls_wR_factor_obs 0.0000
_reflns_number_observed 0
_reflns_number_total 0
_cod_data_source_file ic951664q_3.cif
_cod_data_source_block s885a
_cod_original_sg_symbol_H-M 'P 21/c'
_cod_original_formula_sum ' C60 H66 Cu6 N4 S4'
_cod_database_code 4323871

loop_
_symmetry_equiv_pos_as_xyz
x,y,z
-x,1/2+y,1/2-z
-x,-y,-z
x,1/2-y,1/2+z

loop_
_atom_site_aniso_label
_atom_site_aniso_U_11
_atom_site_aniso_U_22
_atom_site_aniso_U_33
_atom_site_aniso_U_23
_atom_site_aniso_U_13
_atom_site_aniso_U_12
Cu1 0.0140(2) 0.0169(2) 0.0200(2) 0.0009(1) 0.0045(1) -0.0002(1)
Cu2 0.0241(2) 0.0169(2) 0.0158(2) -0.0025(1) 0.0086(1) -0.0037(1)
Cu3 0.0171(2) 0.0178(2) 0.0145(2) 0.0003(1) 0.0046(1) -0.0001(1)
S1 0.0164(3) 0.0198(3) 0.0202(3) 0.0013(3) 0.0070(3) 0.0008(3)
S2 0.0185(3) 0.0143(3) 0.0147(3) 0.0005(2) 0.0052(3) 0.0005(2)
N1 0.0202(12) 0.0212(12) 0.0207(12) 0.0029(9) 0.0051(10) 0.0034(9)
N2 0.0221(13) 0.0193(11) 0.0206(12) -0.0019(9) 0.0101(10) -0.0055(10)
C1 0.0169(13) 0.0180(13) 0.0199(13) 0.0034(10) 0.0054(10) 0.0000(10)
C2 0.0213(14) 0.0184(13) 0.0169(13) 0.0023(10) 0.0066(10) 0.0012(11)
C3 0.0271(16) 0.0189(14) 0.0251(15) -0.0006(11) 0.0034(12) -0.0073(11)
C4 0.059(3) 0.0234(16) 0.0367(19) 0.0081(14) 0.0022(18) -0.0124(16)
C5 0.059(2) 0.0266(16) 0.0260(16) -0.0057(13) 0.0024(16) -0.0033(16)
C6 0.0286(19) 0.047(2) 0.070(3) -0.011(2) 0.0104(19) -0.0153(17)
C11 0.0171(14) 0.0222(14) 0.0293(15) -0.0096(12) 0.0086(12) -0.0019(11)
C12 0.0308(18) 0.0289(16) 0.043(2) -0.0102(14) 0.0167(15) -0.0087(13)
C13 0.033(2) 0.038(2) 0.072(3) -0.0237(19) 0.026(2) -0.0193(16)
C14 0.0214(17) 0.045(2) 0.063(3) -0.0295(19) 0.0131(17) -0.0094(15)
C15 0.0249(18) 0.062(3) 0.039(2) -0.0250(19) -0.0057(15) 0.0103(18)
C16 0.036(2) 0.068(3) 0.0228(17) -0.0154(17) -0.0106(14) 0.0247(19)
C17 0.0342(18) 0.0431(19) 0.0238(16) -0.0024(14) 0.0049(13) 0.0156(15)
C18 0.0182(14) 0.0318(15) 0.0214(14) -0.0052(12) 0.0046(11) 0.0091(12)
C19 0.0130(13) 0.0297(15) 0.0256(15) -0.0119(12) 0.0043(11) 0.0032(11)
C21 0.0158(13) 0.0174(12) 0.0156(12) -0.0012(10) 0.0068(10) 0.0017(10)
C22 0.0244(15) 0.0233(14) 0.0265(15) 0.0041(11) 0.0075(12) -0.0036(12)
C23 0.0164(15) 0.0438(19) 0.0351(18) 0.0031(15) 0.0029(13) -0.0076(14)
C24 0.0186(15) 0.0415(18) 0.0267(16) 0.0025(14) 0.0023(12) 0.0031(13)
C25 0.0393(19) 0.0297(16) 0.0215(15) 0.0091(12) 0.0091(13) 0.0165(14)
C26 0.055(2) 0.0221(15) 0.0248(16) 0.0076(12) 0.0143(15) 0.0062(15)
C27 0.0415(19) 0.0202(14) 0.0231(15) -0.0006(11) 0.0142(13) -0.0033(13)
C28 0.0255(15) 0.0163(12) 0.0173(13) -0.0024(10) 0.0104(11) -0.0010(11)
C29 0.0229(14) 0.0154(12) 0.0170(13) -0.0008(10) 0.0101(11) 0.0025(11)
C110 0.0178(15) 0.0410(19) 0.0392(19) -0.0214(15) 0.0040(13) 0.0057(13)
C111 0.0332(18) 0.0314(17) 0.0363(18) 0.0173(14) 0.0078(14) 0.0046(14)
C112 0.0322(17) 0.0208(14) 0.0267(15) -0.0049(12) 0.0049(13) 0.0067(12)
C210 0.0269(16) 0.0242(14) 0.0201(14) 0.0023(11) 0.0093(12) 0.0079(11)
C211 0.0326(18) 0.0335(17) 0.0305(17) -0.0022(13) 0.0149(14) -0.0179(14)
C212 0.0215(15) 0.0288(15) 0.0247(15) -0.0036(12) 0.0121(12) -0.0002(12)

loop_
_atom_site_label
_atom_site_thermal_displace_type
_atom_site_fract_x
_atom_site_fract_y
_atom_site_fract_z
_atom_site_occupancy
_atom_site_U_iso_or_equiv
Cu1 Uani 0.11143(3) -0.13412(3) 0.04878(2) 1.000 0.0172(1)
Cu2 Uani 0.02250(3) 0.04955(2) -0.10669(2) 1.000 0.0184(1)
Cu3 Uani 0.10102(3) 0.06517(3) 0.03369(2) 1.000 0.0166(1)
S1 Uani 0.21536(6) -0.05044(5) -0.01007(4) 1.000 0.0185(2)
S2 Uani 0.06700(6) 0.10334(5) 0.14073(3) 1.000 0.0158(2)
N1 Uani 0.2618(2) -0.22451(18) 0.11085(13) 1.000 0.0210(7)
N2 Uani -0.0416(2) -0.06713(18) 0.21450(13) 1.000 0.0199(7)
C1 Uani 0.0417(2) 0.1823(2) -0.05327(15) 1.000 0.0184(8)
C2 Uani 0.1011(2) 0.2593(2) -0.03033(14) 1.000 0.0187(8)
C3 Uani 0.1712(3) 0.3534(2) -0.00276(17) 1.000 0.0248(9)
C4 Uani 0.1190(4) 0.4430(3) -0.0564(2) 1.000 0.0427(13)
C5 Uani 0.1653(4) 0.3780(3) 0.07485(18) 1.000 0.0398(10)
C6 Uani 0.2988(3) 0.3351(3) 0.0005(3) 1.000 0.0497(14)
C11 Uani 0.3535(3) -0.0237(2) 0.05787(17) 1.000 0.0226(8)
C12 Uani 0.4105(3) 0.0587(3) 0.0381(2) 1.000 0.0330(10)
C13 Uani 0.5179(3) 0.0969(3) 0.0844(3) 1.000 0.0455(14)
C14 Uani 0.5681(3) 0.0527(3) 0.1514(2) 1.000 0.0432(13)
C15 Uani 0.5730(3) -0.0763(3) 0.2460(2) 1.000 0.0456(13)
C16 Uani 0.5255(3) -0.1553(3) 0.27220(19) 1.000 0.0469(13)
C17 Uani 0.4202(3) -0.2006(3) 0.22719(17) 1.000 0.0347(10)
C18 Uani 0.3630(3) -0.1659(2) 0.15661(16) 1.000 0.0242(8)
C19 Uani 0.4065(2) -0.0767(2) 0.12749(16) 1.000 0.0232(8)
C21 Uani 0.1783(2) 0.0620(2) 0.22317(14) 1.000 0.0158(7)
C22 Uani 0.2779(3) 0.1240(2) 0.24283(16) 1.000 0.0249(8)
C23 Uani 0.3766(3) 0.1022(3) 0.30311(18) 1.000 0.0330(10)
C24 Uani 0.3781(3) 0.0148(3) 0.34358(17) 1.000 0.0301(9)
C25 Uani 0.2901(3) -0.1433(2) 0.36903(17) 1.000 0.0303(10)
C26 Uani 0.1977(3) -0.2087(2) 0.35659(17) 1.000 0.0336(10)
C27 Uani 0.0888(3) -0.1823(2) 0.30466(16) 1.000 0.0273(9)
C28 Uani 0.0738(3) -0.0938(2) 0.26257(15) 1.000 0.0188(8)
C29 Uani 0.1737(3) -0.0265(2) 0.26891(15) 1.000 0.0175(8)
C110 Uani 0.5162(3) -0.0338(3) 0.1748(2) 1.000 0.0338(10)
C111 Uani 0.2134(3) -0.2976(3) 0.15311(19) 1.000 0.0344(10)
C112 Uani 0.2970(3) -0.2837(2) 0.05446(17) 1.000 0.0276(9)
C210 Uani 0.2798(3) -0.0511(2) 0.32679(16) 1.000 0.0233(8)
C211 Uani -0.1326(3) -0.1486(3) 0.20527(18) 1.000 0.0310(10)
C212 Uani -0.0856(3) 0.0274(2) 0.24100(16) 1.000 0.0239(9)
H41 Uiso 0.1655(4) 0.5150(3) -0.0400(2) 1.000 0.054(4)
H42 Uiso 0.0290(4) 0.4521(3) -0.0571(2) 1.000 0.054(4)
H43 Uiso 0.1204(4) 0.4217(3) -0.1112(2) 1.000 0.054(4)
H51 Uiso 0.2089(4) 0.4510(3) 0.09228(18) 1.000 0.054(4)
H52 Uiso 0.2067(4) 0.3189(3) 0.11482(18) 1.000 0.054(4)
H53 Uiso 0.0739(4) 0.3846(3) 0.07121(18) 1.000 0.054(4)
H61 Uiso 0.3569(3) 0.3997(3) 0.0210(3) 1.000 0.054(4)
H62 Uiso 0.2996(3) 0.3150(3) -0.0547(3) 1.000 0.054(4)
H63 Uiso 0.3280(3) 0.2697(3) 0.0371(3) 1.000 0.054(4)
H111 Uiso 0.1951(3) -0.2544(3) 0.19695(19) 1.000 0.036(3)
H112 Uiso 0.2763(3) -0.3578(3) 0.17714(19) 1.000 0.036(3)
H113 Uiso 0.1331(3) -0.3319(3) 0.11776(19) 1.000 0.036(3)
H121 Uiso 0.3706(3) 0.0954(3) -0.0151(2) 1.000 0.050(3)
H122 Uiso 0.2210(3) -0.3208(2) 0.01635(17) 1.000 0.036(3)
H123 Uiso 0.3607(3) -0.3417(2) 0.08188(17) 1.000 0.036(3)
H124 Uiso 0.3355(3) -0.2316(2) 0.02413(17) 1.000 0.036(3)
H131 Uiso 0.5603(3) 0.1613(3) 0.0670(3) 1.000 0.050(3)
H141 Uiso 0.6499(3) 0.0831(3) 0.1877(2) 1.000 0.050(3)
H151 Uiso 0.6560(3) -0.0445(3) 0.2797(2) 1.000 0.050(3)
H161 Uiso 0.5675(3) -0.1840(3) 0.32777(19) 1.000 0.050(3)
H171 Uiso 0.3835(3) -0.2649(3) 0.24880(17) 1.000 0.050(3)
H211 Uiso -0.1093(3) -0.2199(3) 0.18382(18) 1.000 0.036(3)
H212 Uiso -0.2109(3) -0.1170(3) 0.16573(18) 1.000 0.036(3)
H213 Uiso -0.1489(3) -0.1635(3) 0.25725(18) 1.000 0.036(3)
H221 Uiso 0.2788(3) 0.1916(2) 0.20959(16) 1.000 0.050(3)
H222 Uiso -0.0204(3) 0.0880(2) 0.25195(16) 1.000 0.036(3)
H223 Uiso -0.1066(3) 0.0105(2) 0.29118(16) 1.000 0.036(3)
H224 Uiso -0.1640(3) 0.0525(2) 0.19820(16) 1.000 0.036(3)
H231 Uiso 0.4509(3) 0.1541(3) 0.31757(18) 1.000 0.050(3)
H241 Uiso 0.4558(3) -0.0037(3) 0.38925(17) 1.000 0.050(3)
H251 Uiso 0.3718(3) -0.1617(2) 0.41137(17) 1.000 0.050(3)
H261 Uiso 0.2074(3) -0.2809(2) 0.38660(17) 1.000 0.050(3)
H271 Uiso 0.0148(3) -0.2334(2) 0.29761(16) 1.000 0.050(3)

loop_
_atom_type_symbol
_atom_type_description
_atom_type_scat_dispersion_real
_atom_type_scat_dispersion_imag
_atom_type_scat_source
S S 0.1246 0.1234 'International Tables Vol C Tables 4.2.6.8 and 6.1.1.4'
N N 0.0061 0.0033 'International Tables Vol C Tables 4.2.6.8 and 6.1.1.4'
Cu Cu 0.3201 1.2651 'International Tables Vol C Tables 4.2.6.8 and 6.1.1.4'
H H 0.0000 0.0000 'International Tables Vol C Tables 4.2.6.8 and 6.1.1.4'
C C 0.0033 0.0016 'International Tables Vol C Tables 4.2.6.8 and 6.1.1.4'

loop_
_geom_angle_atom_site_label_1
_geom_angle_atom_site_label_2
_geom_angle_atom_site_label_3
_geom_angle
_geom_angle_site_symmetry_1
_geom_angle_site_symmetry_2
_geom_angle_site_symmetry_3
_geom_angle_publ_flag
Cu3 Cu1 S1 57.99(2) . . . yes
Cu3 Cu1 N1 126.97(7) . . . yes
Cu2 Cu1 Cu3 65.95(1) 3_555 . . yes
Cu3 Cu1 Cu3 66.53(2) . . 3_555 yes
Cu3 Cu1 C1 107.88(8) . . 3_555 yes
S1 Cu1 N1 91.96(7) . . . yes
Cu2 Cu1 S1 123.94(3) 3_555 . . yes
Cu3 Cu1 S1 97.22(2) 3_555 . . yes
S1 Cu1 C1 149.68(8) . . 3_555 yes
Cu2 Cu1 N1 123.10(7) 3_555 . . yes
Cu3 Cu1 N1 166.48(7) 3_555 . . yes
N1 Cu1 C1 115.80(10) . . 3_555 yes
Cu2 Cu1 Cu3 58.75(1) 3_555 . 3_555 yes
Cu2 Cu1 C1 51.27(8) 3_555 . 3_555 yes
Cu3 Cu1 C1 53.38(8) 3_555 . 3_555 yes
Cu3 Cu2 S1 52.25(2) . . . yes
Cu3 Cu2 C1 56.40(8) . . . yes
Cu1 Cu2 Cu3 64.96(2) 3_555 . . yes
Cu3 Cu2 Cu3 66.24(1) . . 3_555 yes
Cu3 Cu2 S2 110.96(2) . . 3_555 yes
Cu3 Cu2 N2 151.41(7) . . 3_555 yes
S1 Cu2 C1 97.41(8) . . . yes
Cu1 Cu2 S1 115.89(2) 3_555 . . yes
Cu3 Cu2 S1 83.41(2) 3_555 . . yes
S1 Cu2 S2 90.13(2) . . 3_555 yes
S1 Cu2 N2 111.26(7) . . 3_555 yes
Cu1 Cu2 C1 51.09(8) 3_555 . . yes
Cu3 Cu2 C1 101.89(8) 3_555 . . yes
S2 Cu2 C1 152.07(8) 3_555 . . yes
N2 Cu2 C1 111.58(10) 3_555 . . yes
Cu1 Cu2 Cu3 59.23(1) 3_555 . 3_555 yes
Cu1 Cu2 S2 101.52(2) 3_555 . 3_555 yes
Cu1 Cu2 N2 131.14(7) 3_555 . 3_555 yes
Cu3 Cu2 S2 52.15(2) 3_555 . 3_555 yes
Cu3 Cu2 N2 140.59(7) 3_555 . 3_555 yes
S2 Cu2 N2 90.24(7) 3_555 . 3_555 yes
Cu1 Cu3 Cu2 91.46(2) . . . yes
Cu1 Cu3 S1 52.59(2) . . . yes
Cu1 Cu3 S2 97.77(2) . . . yes
Cu1 Cu3 C1 139.94(7) . . . yes
Cu1 Cu3 Cu1 113.47(2) . . 3_555 yes
Cu1 Cu3 Cu2 54.82(1) . . 3_555 yes
Cu1 Cu3 Cu3 58.28(1) . . 3_555 yes
Cu2 Cu3 S1 69.15(2) . . . yes
Cu2 Cu3 S2 148.45(3) . . . yes
Cu2 Cu3 C1 48.63(7) . . . yes
Cu1 Cu3 Cu2 56.29(1) 3_555 . . yes
Cu2 Cu3 Cu2 113.76(2) . . 3_555 yes
Cu2 Cu3 Cu3 60.54(1) . . 3_555 yes
S1 Cu3 S2 138.64(3) . . . yes
S1 Cu3 C1 105.24(7) . . . yes
Cu1 Cu3 S1 123.88(2) 3_555 . . yes
Cu2 Cu3 S1 107.41(2) 3_555 . . yes
Cu3 Cu3 S1 88.46(2) 3_555 . . yes
S2 Cu3 C1 114.82(7) . . . yes
Cu1 Cu3 S2 92.54(2) 3_555 . . yes
Cu2 Cu3 S2 52.16(2) 3_555 . . yes
Cu3 Cu3 S2 99.33(2) 3_555 . . yes
Cu1 Cu3 C1 46.16(7) 3_555 . . yes
Cu2 Cu3 C1 130.76(7) 3_555 . . yes
Cu3 Cu3 C1 92.45(7) 3_555 . . yes
Cu1 Cu3 Cu2 84.86(2) 3_555 . 3_555 yes
Cu1 Cu3 Cu3 55.19(1) 3_555 . 3_555 yes
Cu2 Cu3 Cu3 53.22(1) 3_555 . 3_555 yes
Cu1 S1 Cu2 94.42(3) . . . yes
Cu1 S1 Cu3 69.42(3) . . . yes
Cu1 S1 C11 105.94(11) . . . yes
Cu2 S1 Cu3 58.59(2) . . . yes
Cu2 S1 C11 141.02(9) . . . yes
Cu3 S1 C11 97.69(11) . . . yes
Cu3 S2 C21 115.21(9) . . . yes
Cu2 S2 Cu3 75.69(2) 3_555 . . yes
Cu2 S2 C21 98.34(9) 3_555 . . yes
Cu1 N1 C18 115.89(17) . . . yes
Cu1 N1 C111 103.9(2) . . . yes
Cu1 N1 C112 105.40(18) . . . yes
C18 N1 C111 114.0(2) . . . yes
C18 N1 C112 109.0(2) . . . yes
C111 N1 C112 108.1(2) . . . yes
C28 N2 C211 115.3(2) . . . yes
C28 N2 C212 110.9(2) . . . yes
Cu2 N2 C28 105.08(18) 3_555 . . yes
C211 N2 C212 107.4(3) . . . yes
Cu2 N2 C211 104.95(18) 3_555 . . yes
Cu2 N2 C212 113.12(17) 3_555 . . yes
Cu2 C1 Cu3 74.97(9) . . . yes
Cu2 C1 C2 148.7(2) . . . yes
Cu1 C1 Cu2 77.64(10) 3_555 . . yes
Cu3 C1 C2 106.4(2) . . . yes
Cu1 C1 Cu3 80.46(9) 3_555 . . yes
Cu1 C1 C2 133.7(2) 3_555 . . yes
C1 C2 C3 179.1(3) . . . no
C2 C3 C4 108.6(3) . . . no
C2 C3 C5 108.6(3) . . . no
C2 C3 C6 109.7(3) . . . no
C4 C3 C5 110.3(3) . . . no
C4 C3 C6 109.7(3) . . . no
C5 C3 C6 110.0(3) . . . no
S1 C11 C12 112.4(2) . . . yes
S1 C11 C19 127.5(2) . . . yes
C12 C11 C19 120.1(3) . . . no
C11 C12 C13 122.6(4) . . . no
C12 C13 C14 119.3(4) . . . no
C13 C14 C110 121.3(4) . . . no
C16 C15 C110 121.1(3) . . . no
C15 C16 C17 119.8(3) . . . no
C16 C17 C18 122.1(3) . . . no
N1 C18 C17 118.4(3) . . . yes
N1 C18 C19 121.3(2) . . . yes
C17 C18 C19 120.2(3) . . . no
C11 C19 C18 128.3(3) . . . no
C11 C19 C110 115.9(3) . . . no
C18 C19 C110 115.8(3) . . . no
S2 C21 C22 113.8(2) . . . yes
S2 C21 C29 127.0(2) . . . yes
C22 C21 C29 119.2(2) . . . no
C21 C22 C23 122.7(3) . . . no
C22 C23 C24 119.2(3) . . . no
C23 C24 C210 120.9(3) . . . no
C26 C25 C210 120.4(3) . . . no
C25 C26 C27 119.9(3) . . . no
C26 C27 C28 122.1(3) . . . no
N2 C28 C27 119.4(3) . . . yes
N2 C28 C29 120.7(2) . . . yes
C27 C28 C29 119.8(3) . . . no
C21 C29 C28 127.5(3) . . . no
C21 C29 C210 116.3(3) . . . no
C28 C29 C210 116.1(2) . . . no
C14 C110 C15 118.5(3) . . . no
C14 C110 C19 120.7(3) . . . no
C15 C110 C19 120.7(3) . . . no
C24 C210 C25 117.6(3) . . . no
C24 C210 C29 121.2(3) . . . no
C25 C210 C29 121.2(3) . . . no
C3 C4 H41 113.2(4) . . . no
C3 C4 H42 106.7(4) . . . no
C3 C4 H43 108.5(4) . . . no
H41 C4 H42 109.4(5) . . . no
H41 C4 H43 109.5(5) . . . no
H42 C4 H43 109.5(5) . . . no
C3 C5 H51 108.2(4) . . . no
C3 C5 H52 112.2(4) . . . no
C3 C5 H53 108.0(3) . . . no
H51 C5 H52 109.5(4) . . . no
H51 C5 H53 109.5(5) . . . no
H52 C5 H53 109.5(5) . . . no
C3 C6 H61 114.7(4) . . . no
C3 C6 H62 108.1(4) . . . no
C3 C6 H63 105.4(4) . . . no
H61 C6 H62 109.5(5) . . . no
H61 C6 H63 109.5(6) . . . no
H62 C6 H63 109.5(5) . . . no
C11 C12 H121 118.8(4) . . . no
C13 C12 H121 118.6(4) . . . no
C12 C13 H131 120.6(5) . . . no
C14 C13 H131 120.1(5) . . . no
C13 C14 H141 119.5(4) . . . no
C110 C14 H141 119.2(4) . . . no
C16 C15 H151 119.4(4) . . . no
C110 C15 H151 119.5(4) . . . no
C15 C16 H161 120.1(4) . . . no
C17 C16 H161 120.1(4) . . . no
C16 C17 H171 119.0(3) . . . no
C18 C17 H171 118.9(4) . . . no
C21 C22 H221 118.5(3) . . . no
C23 C22 H221 118.8(4) . . . no
C22 C23 H231 120.2(4) . . . no
C24 C23 H231 120.6(4) . . . no
C23 C24 H241 119.3(4) . . . no
C210 C24 H241 119.8(4) . . . no
C26 C25 H251 119.5(3) . . . no
C210 C25 H251 120.1(3) . . . no
C25 C26 H261 120.1(4) . . . no
C27 C26 H261 120.0(4) . . . no
C26 C27 H271 118.9(3) . . . no
C28 C27 H271 119.1(3) . . . no
N1 C111 H111 107.2(4) . . . no
N1 C111 H112 110.5(4) . . . no
N1 C111 H113 110.7(3) . . . no
H111 C111 H112 109.4(4) . . . no
H111 C111 H113 109.5(4) . . . no
H112 C111 H113 109.4(4) . . . no
N1 C112 H122 109.9(3) . . . no
N1 C112 H123 109.3(3) . . . no
N1 C112 H124 109.1(3) . . . no
H122 C112 H123 109.4(3) . . . no
H122 C112 H124 109.5(4) . . . no
H123 C112 H124 109.5(4) . . . no
N2 C211 H211 112.5(4) . . . no
N2 C211 H212 105.0(4) . . . no
N2 C211 H213 110.8(3) . . . no
H211 C211 H212 109.5(4) . . . no
H211 C211 H213 109.5(4) . . . no
H212 C211 H213 109.5(4) . . . no
N2 C212 H222 110.6(3) . . . no
N2 C212 H223 109.7(3) . . . no
N2 C212 H224 108.2(3) . . . no
H222 C212 H223 109.4(3) . . . no
H222 C212 H224 109.4(3) . . . no
H223 C212 H224 109.5(4) . . . no

loop_
_geom_bond_atom_site_label_1
_geom_bond_atom_site_label_2
_geom_bond_distance
_geom_bond_site_symmetry_1
_geom_bond_site_symmetry_2
_geom_bond_publ_flag
Cu1 Cu3 2.5931(6) . . yes
Cu1 S1 2.2001(8) . . yes
Cu1 N1 2.160(2) . . yes
Cu1 Cu2 2.4668(5) . 3_555 yes
Cu1 Cu3 2.6866(6) . 3_555 yes
Cu1 C1 1.965(3) . 3_555 yes
Cu2 Cu3 2.5353(5) . . yes
Cu2 S1 2.7761(8) . . yes
Cu2 C1 1.970(3) . . yes
Cu2 Cu3 2.7560(5) . 3_555 yes
Cu2 S2 2.2461(7) . 3_555 yes
Cu2 N2 2.138(2) . 3_555 yes
Cu3 S1 2.3489(8) . . yes
Cu3 S2 2.2458(7) . . yes
Cu3 C1 2.186(3) . . yes
Cu3 Cu3 2.8970(6) . 3_555 yes
S1 C11 1.783(3) . . yes
S2 C21 1.787(3) . . yes
N1 C18 1.462(4) . . yes
N1 C111 1.471(4) . . yes
N1 C112 1.480(4) . . yes
N2 C28 1.438(4) . . yes
N2 C211 1.487(5) . . yes
N2 C212 1.481(4) . . yes
C1 C2 1.222(4) . . no
C2 C3 1.478(4) . . no
C3 C4 1.539(5) . . no
C3 C5 1.528(5) . . no
C3 C6 1.529(5) . . no
C11 C12 1.380(5) . . no
C11 C19 1.445(4) . . no
C12 C13 1.400(6) . . no
C13 C14 1.349(6) . . no
C14 C110 1.418(5) . . no
C15 C16 1.339(5) . . no
C15 C110 1.417(5) . . no
C16 C17 1.409(5) . . no
C17 C18 1.372(4) . . no
C18 C19 1.445(4) . . no
C19 C110 1.449(5) . . no
C21 C22 1.388(4) . . no
C21 C29 1.448(4) . . no
C22 C23 1.391(5) . . no
C23 C24 1.363(5) . . no
C24 C210 1.407(5) . . no
C25 C26 1.354(5) . . no
C25 C210 1.420(4) . . no
C26 C27 1.407(5) . . no
C27 C28 1.375(4) . . no
C28 C29 1.454(5) . . no
C29 C210 1.430(5) . . no
C4 H41 1.080(6) . . no
C4 H42 1.081(7) . . no
C4 H43 1.080(5) . . no
C5 H51 1.080(6) . . no
C5 H52 1.081(5) . . no
C5 H53 1.079(7) . . no
C6 H61 1.079(6) . . no
C6 H62 1.081(7) . . no
C6 H63 1.080(6) . . no
C12 H121 1.080(5) . . no
C13 H131 1.080(6) . . no
C14 H141 1.079(5) . . no
C15 H151 1.080(5) . . no
C16 H161 1.080(5) . . no
C17 H171 1.080(5) . . no
C22 H221 1.080(4) . . no
C23 H231 1.080(5) . . no
C24 H241 1.080(5) . . no
C25 H251 1.079(5) . . no
C26 H261 1.081(4) . . no
C27 H271 1.080(5) . . no
C111 H111 1.079(5) . . no
C111 H112 1.080(5) . . no
C111 H113 1.080(5) . . no
C112 H122 1.081(5) . . no
C112 H123 1.080(4) . . no
C112 H124 1.079(4) . . no
C211 H211 1.080(5) . . no
C211 H212 1.080(5) . . no
C211 H213 1.080(5) . . no
C212 H222 1.080(4) . . no
C212 H223 1.080(4) . . no
C212 H224 1.080(5) . . no

loop_
_geom_torsion_atom_site_label_1
_geom_torsion_atom_site_label_2
_geom_torsion_atom_site_label_3
_geom_torsion_atom_site_label_4
_geom_torsion
_geom_torsion_site_symmetry_1
_geom_torsion_site_symmetry_2
_geom_torsion_site_symmetry_3
_geom_torsion_site_symmetry_4
_geom_torsion_publ_flag
S1 Cu1 Cu3 Cu2 62.11(3) . . . . no
S1 Cu1 Cu3 S2 -148.14(3) . . . . no
S1 Cu1 Cu3 C1 66.72(11) . . . . no
S1 Cu1 Cu3 Cu1 115.66(3) . . . 3_555 no
S1 Cu1 Cu3 Cu2 -179.52(3) . . . 3_555 no
S1 Cu1 Cu3 Cu3 115.66(3) . . . 3_555 no
N1 Cu1 Cu3 Cu2 127.27(8) . . . . no
N1 Cu1 Cu3 S1 65.16(9) . . . . no
N1 Cu1 Cu3 S2 -82.98(8) . . . . no
N1 Cu1 Cu3 C1 131.88(13) . . . . no
N1 Cu1 Cu3 Cu1 -179.18(9) . . . 3_555 no
N1 Cu1 Cu3 Cu2 -114.36(8) . . . 3_555 no
N1 Cu1 Cu3 Cu3 -179.18(9) . . . 3_555 no
Cu2 Cu1 Cu3 Cu2 -118.37(2) 3_555 . . . no
Cu2 Cu1 Cu3 S1 179.52(3) 3_555 . . . no
Cu2 Cu1 Cu3 S2 31.38(2) 3_555 . . . no
Cu2 Cu1 Cu3 C1 -113.76(11) 3_555 . . . no
Cu2 Cu1 Cu3 Cu1 -64.82(2) 3_555 . . 3_555 no
Cu2 Cu1 Cu3 Cu3 -64.82(1) 3_555 . . 3_555 no
Cu3 Cu1 Cu3 Cu2 -53.55(2) 3_555 . . . no
Cu3 Cu1 Cu3 S1 -115.66(3) 3_555 . . . no
Cu3 Cu1 Cu3 S2 96.20(2) 3_555 . . . no
Cu3 Cu1 Cu3 C1 -48.94(11) 3_555 . . . no
Cu3 Cu1 Cu3 Cu1 0.00(7) 3_555 . . 3_555 no
Cu3 Cu1 Cu3 Cu2 64.82(1) 3_555 . . 3_555 no
C1 Cu1 Cu3 Cu2 -88.11(8) 3_555 . . . no
C1 Cu1 Cu3 S1 -150.23(9) 3_555 . . . no
C1 Cu1 Cu3 S2 61.63(9) 3_555 . . . no
C1 Cu1 Cu3 C1 -83.51(14) 3_555 . . . no
C1 Cu1 Cu3 Cu1 -34.57(9) 3_555 . . 3_555 no
C1 Cu1 Cu3 Cu2 30.25(8) 3_555 . . 3_555 no
C1 Cu1 Cu3 Cu3 -34.57(8) 3_555 . . 3_555 no
Cu3 Cu1 S1 Cu2 -54.03(2) . . . . no
Cu3 Cu1 S1 C11 92.37(10) . . . . no
N1 Cu1 S1 Cu2 172.47(7) . . . . no
N1 Cu1 S1 Cu3 -133.50(6) . . . . no
N1 Cu1 S1 C11 -41.13(12) . . . . no
Cu2 Cu1 S1 Cu2 -54.56(3) 3_555 . . . no
Cu2 Cu1 S1 Cu3 -0.53(4) 3_555 . . . no
Cu2 Cu1 S1 C11 91.85(10) 3_555 . . . no
Cu3 Cu1 S1 Cu2 2.42(2) 3_555 . . . no
Cu3 Cu1 S1 Cu3 56.45(2) 3_555 . . . no
Cu3 Cu1 S1 C11 148.82(10) 3_555 . . . no
C1 Cu1 S1 Cu2 15.38(16) 3_555 . . . no
C1 Cu1 S1 Cu3 69.42(16) 3_555 . . . no
C1 Cu1 S1 C11 161.79(18) 3_555 . . . no
Cu3 Cu1 N1 C18 8.4(2) . . . . no
Cu3 Cu1 N1 C111 134.26(17) . . . . no
Cu3 Cu1 N1 C112 -112.13(16) . . . . no
S1 Cu1 N1 C18 58.8(2) . . . . no
S1 Cu1 N1 C111 -175.39(18) . . . . no
S1 Cu1 N1 C112 -61.78(17) . . . . no
Cu2 Cu1 N1 C18 -74.8(2) 3_555 . . . no
Cu2 Cu1 N1 C111 51.1(2) 3_555 . . . no
Cu2 Cu1 N1 C112 164.66(15) 3_555 . . . no
C1 Cu1 N1 C18 -133.8(2) 3_555 . . . no
C1 Cu1 N1 C111 -8.0(2) 3_555 . . . no
C1 Cu1 N1 C112 105.61(19) 3_555 . . . no
Cu3 Cu1 Cu2 S2 -31.77(2) . . 3_555 . no
Cu3 Cu1 Cu2 N2 -132.36(9) . . 3_555 . no
Cu3 Cu1 Cu2 Cu3 76.15(2) . . 3_555 3_555 no
Cu3 Cu1 Cu2 S1 64.05(2) . . 3_555 3_555 no
Cu3 Cu1 Cu2 C1 142.08(10) . . 3_555 3_555 no
S1 Cu1 Cu2 Cu3 0.49(3) . . 3_555 . no
S1 Cu1 Cu2 S2 -31.28(4) . . 3_555 . no
S1 Cu1 Cu2 N2 -131.87(9) . . 3_555 . no
S1 Cu1 Cu2 Cu3 76.64(3) . . 3_555 3_555 no
S1 Cu1 Cu2 S1 64.54(4) . . 3_555 3_555 no
S1 Cu1 Cu2 C1 142.57(11) . . 3_555 3_555 no
N1 Cu1 Cu2 Cu3 119.69(8) . . 3_555 . no
N1 Cu1 Cu2 S2 87.92(8) . . 3_555 . no
N1 Cu1 Cu2 N2 -12.67(12) . . 3_555 . no
N1 Cu1 Cu2 Cu3 -164.16(8) . . 3_555 3_555 no
N1 Cu1 Cu2 S1 -176.26(8) . . 3_555 3_555 no
N1 Cu1 Cu2 C1 -98.23(13) . . 3_555 3_555 no
Cu3 Cu1 Cu2 Cu3 -76.15(2) 3_555 . 3_555 . no
Cu3 Cu1 Cu2 S2 -107.92(2) 3_555 . 3_555 . no
Cu3 Cu1 Cu2 N2 151.49(9) 3_555 . 3_555 . no
C1 Cu1 Cu2 Cu3 -142.08(10) 3_555 . 3_555 . no
C1 Cu1 Cu2 S2 -173.85(10) 3_555 . 3_555 . no
C1 Cu1 Cu2 N2 85.56(13) 3_555 . 3_555 . no
Cu3 Cu1 Cu3 Cu2 47.96(1) . . 3_555 . no
Cu3 Cu1 Cu3 Cu1 0.00(14) . . 3_555 3_555 no
Cu3 Cu1 Cu3 Cu2 -75.15(1) . . 3_555 3_555 no
Cu3 Cu1 Cu3 S1 -59.59(3) . . 3_555 3_555 no
Cu3 Cu1 Cu3 S2 99.60(2) . . 3_555 3_555 no
Cu3 Cu1 Cu3 C1 -137.72(10) . . 3_555 3_555 no
S1 Cu1 Cu3 Cu2 -2.44(2) . . 3_555 . no
S1 Cu1 Cu3 Cu3 -50.40(2) . . 3_555 . no
S1 Cu1 Cu3 Cu1 -50.40(3) . . 3_555 3_555 no
S1 Cu1 Cu3 Cu2 -125.55(3) . . 3_555 3_555 no
S1 Cu1 Cu3 S1 -109.98(3) . . 3_555 3_555 no
S1 Cu1 Cu3 S2 49.21(3) . . 3_555 3_555 no
S1 Cu1 Cu3 C1 171.89(10) . . 3_555 3_555 no
Cu2 Cu1 Cu3 Cu2 123.11(2) 3_555 . 3_555 . no
Cu2 Cu1 Cu3 Cu3 75.15(1) 3_555 . 3_555 . no
C1 Cu1 Cu3 Cu2 -174.33(10) 3_555 . 3_555 . no
C1 Cu1 Cu3 Cu3 137.72(10) 3_555 . 3_555 . no
Cu3 Cu1 C1 Cu2 -36.14(9) . . 3_555 3_555 no
Cu3 Cu1 C1 Cu3 40.43(8) . . 3_555 3_555 no
Cu3 Cu1 C1 C2 144.0(3) . . 3_555 3_555 no
S1 Cu1 C1 Cu2 -92.66(15) . . 3_555 3_555 no
S1 Cu1 C1 Cu3 -16.10(19) . . 3_555 3_555 no
S1 Cu1 C1 C2 87.5(3) . . 3_555 3_555 no
N1 Cu1 C1 Cu2 112.95(9) . . 3_555 3_555 no
N1 Cu1 C1 Cu3 -170.49(7) . . 3_555 3_555 no
N1 Cu1 C1 C2 -66.9(3) . . 3_555 3_555 no
S1 Cu2 Cu3 Cu1 -48.70(2) . . . . no
S1 Cu2 Cu3 S2 -156.16(5) . . . . no
S1 Cu2 Cu3 C1 135.25(9) . . . . no
S1 Cu2 Cu3 Cu1 -166.21(2) . . . 3_555 no
S1 Cu2 Cu3 Cu2 -100.49(3) . . . 3_555 no
S1 Cu2 Cu3 Cu3 -100.49(2) . . . 3_555 no
C1 Cu2 Cu3 Cu1 176.05(9) . . . . no
C1 Cu2 Cu3 S1 -135.25(9) . . . . no
C1 Cu2 Cu3 S2 68.59(10) . . . . no
C1 Cu2 Cu3 Cu1 58.54(9) . . . 3_555 no
C1 Cu2 Cu3 Cu2 124.25(9) . . . 3_555 no
C1 Cu2 Cu3 Cu3 124.25(9) . . . 3_555 no
Cu1 Cu2 Cu3 Cu1 117.51(2) 3_555 . . . no
Cu1 Cu2 Cu3 S1 166.21(2) 3_555 . . . no
Cu1 Cu2 Cu3 S2 10.05(5) 3_555 . . . no
Cu1 Cu2 Cu3 C1 -58.54(9) 3_555 . . . no
Cu1 Cu2 Cu3 Cu2 65.71(2) 3_555 . . 3_555 no
Cu1 Cu2 Cu3 Cu3 65.71(2) 3_555 . . 3_555 no
Cu3 Cu2 Cu3 Cu1 51.80(1) 3_555 . . . no
Cu3 Cu2 Cu3 S1 100.49(2) 3_555 . . . no
Cu3 Cu2 Cu3 S2 -55.66(5) 3_555 . . . no
Cu3 Cu2 Cu3 C1 -124.25(9) 3_555 . . . no
Cu3 Cu2 Cu3 Cu1 -65.71(2) 3_555 . . 3_555 no
Cu3 Cu2 Cu3 Cu2 0.00(14) 3_555 . . 3_555 no
S2 Cu2 Cu3 Cu1 24.24(3) 3_555 . . . no
S2 Cu2 Cu3 S1 72.94(3) 3_555 . . . no
S2 Cu2 Cu3 S2 -83.22(5) 3_555 . . . no
S2 Cu2 Cu3 C1 -151.81(9) 3_555 . . . no
S2 Cu2 Cu3 Cu1 -93.27(3) 3_555 . . 3_555 no
S2 Cu2 Cu3 Cu2 -27.56(3) 3_555 . . 3_555 no
S2 Cu2 Cu3 Cu3 -27.56(2) 3_555 . . 3_555 no
N2 Cu2 Cu3 Cu1 -111.18(14) 3_555 . . . no
N2 Cu2 Cu3 S1 -62.48(14) 3_555 . . . no
N2 Cu2 Cu3 S2 141.36(14) 3_555 . . . no
N2 Cu2 Cu3 C1 72.77(16) 3_555 . . . no
N2 Cu2 Cu3 Cu1 131.31(14) 3_555 . . 3_555 no
N2 Cu2 Cu3 Cu2 -162.98(13) 3_555 . . 3_555 no
N2 Cu2 Cu3 Cu3 -162.98(14) 3_555 . . 3_555 no
Cu3 Cu2 S1 Cu1 62.59(2) . . . . no
Cu3 Cu2 S1 C11 -59.65(18) . . . . no
C1 Cu2 S1 Cu1 98.84(8) . . . . no
C1 Cu2 S1 Cu3 36.25(8) . . . . no
C1 Cu2 S1 C11 -23.4(2) . . . . no
Cu1 Cu2 S1 Cu1 48.70(3) 3_555 . . . no
Cu1 Cu2 S1 Cu3 -13.89(2) 3_555 . . . no
Cu1 Cu2 S1 C11 -73.54(18) 3_555 . . . no
Cu3 Cu2 S1 Cu1 -2.35(2) 3_555 . . . no
Cu3 Cu2 S1 Cu3 -64.95(2) 3_555 . . . no
Cu3 Cu2 S1 C11 -124.59(18) 3_555 . . . no
S2 Cu2 S1 Cu1 -54.19(3) 3_555 . . . no
S2 Cu2 S1 Cu3 -116.78(3) 3_555 . . . no
S2 Cu2 S1 C11 -176.43(18) 3_555 . . . no
N2 Cu2 S1 Cu1 -144.50(7) 3_555 . . . no
N2 Cu2 S1 Cu3 152.91(7) 3_555 . . . no
N2 Cu2 S1 C11 93.3(2) 3_555 . . . no
Cu3 Cu2 C1 C2 96.9(4) . . . . no
Cu3 Cu2 C1 Cu1 -83.29(8) . . . 3_555 no
S1 Cu2 C1 Cu3 -34.15(6) . . . . no
S1 Cu2 C1 C2 62.8(4) . . . . no
S1 Cu2 C1 Cu1 -117.44(6) . . . 3_555 no
Cu1 Cu2 C1 Cu3 83.29(8) 3_555 . . . no
Cu1 Cu2 C1 C2 -179.8(5) 3_555 . . . no
Cu3 Cu2 C1 Cu3 50.63(6) 3_555 . . . no
Cu3 Cu2 C1 C2 147.5(4) 3_555 . . . no
Cu3 Cu2 C1 Cu1 -32.66(8) 3_555 . . 3_555 no
S2 Cu2 C1 Cu3 70.34(18) 3_555 . . . no
S2 Cu2 C1 C2 167.3(3) 3_555 . . . no
S2 Cu2 C1 Cu1 -13.0(2) 3_555 . . 3_555 no
N2 Cu2 C1 Cu3 -150.56(8) 3_555 . . . no
N2 Cu2 C1 C2 -53.6(5) 3_555 . . . no
N2 Cu2 C1 Cu1 126.15(9) 3_555 . . 3_555 no
Cu3 Cu2 Cu3 Cu1 -49.58(1) . . 3_555 . no
Cu3 Cu2 Cu3 Cu1 73.97(2) . . 3_555 3_555 no
Cu3 Cu2 Cu3 Cu2 0.00(12) . . 3_555 3_555 no
Cu3 Cu2 Cu3 S1 74.37(2) . . 3_555 3_555 no
Cu3 Cu2 Cu3 S2 -146.83(3) . . 3_555 3_555 no
Cu3 Cu2 Cu3 C1 -54.98(9) . . 3_555 3_555 no
S1 Cu2 Cu3 Cu1 1.93(2) . . 3_555 . no
S1 Cu2 Cu3 Cu3 51.51(2) . . 3_555 . no
S1 Cu2 Cu3 Cu1 125.48(2) . . 3_555 3_555 no
S1 Cu2 Cu3 Cu2 51.51(2) . . 3_555 3_555 no
S1 Cu2 Cu3 S1 125.87(3) . . 3_555 3_555 no
S1 Cu2 Cu3 S2 -95.32(3) . . 3_555 3_555 no
S1 Cu2 Cu3 C1 -3.47(10) . . 3_555 3_555 no
C1 Cu2 Cu3 Cu1 -94.29(8) . . 3_555 . no
C1 Cu2 Cu3 Cu3 -44.71(8) . . 3_555 . no
C1 Cu2 Cu3 Cu1 29.26(8) . . 3_555 3_555 no
C1 Cu2 Cu3 Cu2 -44.71(8) . . 3_555 3_555 no
C1 Cu2 Cu3 S1 29.66(8) . . 3_555 3_555 no
C1 Cu2 Cu3 S2 168.46(8) . . 3_555 3_555 no
C1 Cu2 Cu3 C1 -99.69(12) . . 3_555 3_555 no
Cu1 Cu2 Cu3 Cu1 -123.55(2) 3_555 . 3_555 . no
Cu1 Cu2 Cu3 Cu3 -73.97(2) 3_555 . 3_555 . no
S2 Cu2 Cu3 Cu1 97.25(3) 3_555 . 3_555 . no
S2 Cu2 Cu3 Cu3 146.83(3) 3_555 . 3_555 . no
N2 Cu2 Cu3 Cu1 117.67(11) 3_555 . 3_555 . no
N2 Cu2 Cu3 Cu3 167.25(11) 3_555 . 3_555 . no
Cu3 Cu2 S2 Cu3 32.43(3) . . 3_555 3_555 no
Cu3 Cu2 S2 C21 146.44(9) . . 3_555 3_555 no
S1 Cu2 S2 Cu3 81.54(2) . . 3_555 3_555 no
S1 Cu2 S2 C21 -164.46(9) . . 3_555 3_555 no
C1 Cu2 S2 Cu3 -24.70(17) . . 3_555 3_555 no
C1 Cu2 S2 C21 89.31(19) . . 3_555 3_555 no
Cu3 Cu2 N2 C28 -145.89(13) . . 3_555 3_555 no
Cu3 Cu2 N2 C211 -23.8(3) . . 3_555 3_555 no
Cu3 Cu2 N2 C212 92.9(2) . . 3_555 3_555 no
S1 Cu2 N2 C28 165.30(14) . . 3_555 3_555 no
S1 Cu2 N2 C211 -72.7(2) . . 3_555 3_555 no
S1 Cu2 N2 C212 44.1(2) . . 3_555 3_555 no
C1 Cu2 N2 C28 -87.08(18) . . 3_555 3_555 no
C1 Cu2 N2 C211 35.0(2) . . 3_555 3_555 no
C1 Cu2 N2 C212 151.8(2) . . 3_555 3_555 no
Cu1 Cu3 S1 Cu2 109.01(2) . . . . no
Cu1 Cu3 S1 C11 -104.20(10) . . . . no
Cu2 Cu3 S1 Cu1 -109.01(2) . . . . no
Cu2 Cu3 S1 C11 146.79(10) . . . . no
S2 Cu3 S1 Cu1 52.33(5) . . . . no
S2 Cu3 S1 Cu2 161.33(4) . . . . no
S2 Cu3 S1 C11 -51.88(11) . . . . no
C1 Cu3 S1 Cu1 -142.21(7) . . . . no
C1 Cu3 S1 Cu2 -33.20(7) . . . . no
C1 Cu3 S1 C11 113.59(12) . . . . no
Cu1 Cu3 S1 Cu1 -95.19(3) 3_555 . . . no
Cu1 Cu3 S1 Cu2 13.82(2) 3_555 . . . no
Cu1 Cu3 S1 C11 160.61(10) 3_555 . . . no
Cu2 Cu3 S1 Cu1 0.41(3) 3_555 . . . no
Cu2 Cu3 S1 Cu2 109.42(2) 3_555 . . . no
Cu2 Cu3 S1 C11 -103.79(10) 3_555 . . . no
Cu3 Cu3 S1 Cu1 -50.09(2) 3_555 . . . no
Cu3 Cu3 S1 Cu2 58.92(1) 3_555 . . . no
Cu3 Cu3 S1 C11 -154.29(10) 3_555 . . . no
Cu1 Cu3 S2 C21 59.99(10) . . . . no
Cu1 Cu3 S2 Cu2 -32.61(2) . . . 3_555 no
Cu2 Cu3 S2 C21 165.74(10) . . . . no
Cu2 Cu3 S2 Cu2 73.14(5) . . . 3_555 no
S1 Cu3 S2 C21 20.61(11) . . . . no
S1 Cu3 S2 Cu2 -72.00(5) . . . 3_555 no
C1 Cu3 S2 C21 -143.92(12) . . . . no
C1 Cu3 S2 Cu2 123.48(8) . . . 3_555 no
Cu1 Cu3 S2 C21 174.10(10) 3_555 . . . no
Cu1 Cu3 S2 Cu2 81.49(2) 3_555 . . 3_555 no
Cu2 Cu3 S2 C21 92.61(10) 3_555 . . . no
Cu3 Cu3 S2 C21 118.97(10) 3_555 . . . no
Cu3 Cu3 S2 Cu2 26.37(2) 3_555 . . 3_555 no
Cu1 Cu3 C1 Cu2 -6.14(14) . . . . no
Cu1 Cu3 C1 C2 -153.61(15) . . . . no
Cu1 Cu3 C1 Cu1 73.51(12) . . . 3_555 no
Cu2 Cu3 C1 C2 -147.5(2) . . . . no
Cu2 Cu3 C1 Cu1 79.65(8) . . . 3_555 no
S1 Cu3 C1 Cu2 42.99(8) . . . . no
S1 Cu3 C1 C2 -104.47(19) . . . . no
S1 Cu3 C1 Cu1 122.64(6) . . . 3_555 no
S2 Cu3 C1 Cu2 -147.54(5) . . . . no
S2 Cu3 C1 C2 65.0(2) . . . . no
S2 Cu3 C1 Cu1 -67.89(9) . . . 3_555 no
Cu1 Cu3 C1 Cu2 -79.65(8) 3_555 . . . no
Cu1 Cu3 C1 C2 132.9(2) 3_555 . . . no
Cu2 Cu3 C1 Cu2 -87.12(9) 3_555 . . . no
Cu2 Cu3 C1 C2 125.41(17) 3_555 . . . no
Cu2 Cu3 C1 Cu1 -7.47(13) 3_555 . . 3_555 no
Cu3 Cu3 C1 Cu2 -46.08(6) 3_555 . . . no
Cu3 Cu3 C1 C2 166.45(19) 3_555 . . . no
Cu3 Cu3 C1 Cu1 33.57(7) 3_555 . . 3_555 no
Cu1 Cu3 Cu3 Cu2 -112.56(2) . . 3_555 . no
Cu1 Cu3 Cu3 Cu1 180.00(1) . . 3_555 3_555 no
Cu1 Cu3 Cu3 Cu2 67.44(1) . . 3_555 3_555 no
Cu1 Cu3 Cu3 S1 134.26(2) . . 3_555 3_555 no
Cu1 Cu3 Cu3 S2 -86.59(2) . . 3_555 3_555 no
Cu1 Cu3 Cu3 C1 29.06(7) . . 3_555 3_555 no
Cu2 Cu3 Cu3 Cu1 112.56(2) . . 3_555 . no
Cu2 Cu3 Cu3 Cu1 -67.44(1) . . 3_555 3_555 no
Cu2 Cu3 Cu3 Cu2 180.00(12) . . 3_555 3_555 no
Cu2 Cu3 Cu3 S1 -113.19(2) . . 3_555 3_555 no
Cu2 Cu3 Cu3 S2 25.97(2) . . 3_555 3_555 no
Cu2 Cu3 Cu3 C1 141.62(7) . . 3_555 3_555 no
S1 Cu3 Cu3 Cu1 45.74(2) . . 3_555 . no
S1 Cu3 Cu3 Cu2 -66.81(2) . . 3_555 . no
S1 Cu3 Cu3 Cu1 -134.26(2) . . 3_555 3_555 no
S1 Cu3 Cu3 Cu2 113.19(2) . . 3_555 3_555 no
S1 Cu3 Cu3 S1 180.0(5) . . 3_555 3_555 no
S1 Cu3 Cu3 S2 -40.85(3) . . 3_555 3_555 no
S1 Cu3 Cu3 C1 74.80(7) . . 3_555 3_555 no
S2 Cu3 Cu3 Cu1 -93.41(2) . . 3_555 . no
S2 Cu3 Cu3 Cu2 154.03(3) . . 3_555 . no
S2 Cu3 Cu3 Cu1 86.59(2) . . 3_555 3_555 no
S2 Cu3 Cu3 Cu2 -25.97(2) . . 3_555 3_555 no
S2 Cu3 Cu3 S1 40.85(3) . . 3_555 3_555 no
S2 Cu3 Cu3 S2 180.0(2) . . 3_555 3_555 no
S2 Cu3 Cu3 C1 -64.35(7) . . 3_555 3_555 no
C1 Cu3 Cu3 Cu1 150.94(7) . . 3_555 . no
C1 Cu3 Cu3 Cu2 38.38(7) . . 3_555 . no
C1 Cu3 Cu3 Cu1 -29.06(7) . . 3_555 3_555 no
C1 Cu3 Cu3 Cu2 -141.62(7) . . 3_555 3_555 no
C1 Cu3 Cu3 S1 -74.80(7) . . 3_555 3_555 no
C1 Cu3 Cu3 S2 64.35(7) . . 3_555 3_555 no
C1 Cu3 Cu3 C1 180.0(19) . . 3_555 3_555 no
Cu1 Cu3 Cu3 Cu1 180.00(13) 3_555 . 3_555 . no
Cu1 Cu3 Cu3 Cu2 67.44(1) 3_555 . 3_555 . no
Cu2 Cu3 Cu3 Cu1 -67.44(1) 3_555 . 3_555 . no
Cu2 Cu3 Cu3 Cu2 180.00(15) 3_555 . 3_555 . no
Cu1 S1 C11 C12 -157.4(2) . . . . no
Cu1 S1 C11 C19 21.9(3) . . . . no
Cu2 S1 C11 C12 -38.6(4) . . . . no
Cu2 S1 C11 C19 140.6(2) . . . . no
Cu3 S1 C11 C12 -86.6(3) . . . . no
Cu3 S1 C11 C19 92.6(3) . . . . no
Cu3 S2 C21 C22 76.9(2) . . . . no
Cu3 S2 C21 C29 -103.0(2) . . . . no
Cu2 S2 C21 C22 155.0(2) 3_555 . . . no
Cu2 S2 C21 C29 -24.9(3) 3_555 . . . no
Cu1 N1 C18 C17 136.7(3) . . . . no
Cu1 N1 C18 C19 -46.6(3) . . . . no
C111 N1 C18 C17 16.1(4) . . . . no
C111 N1 C18 C19 -167.2(3) . . . . no
C112 N1 C18 C17 -104.7(3) . . . . no
C112 N1 C18 C19 72.0(3) . . . . no
C211 N2 C28 C27 -9.9(4) . . . . no
C211 N2 C28 C29 172.2(3) . . . . no
C212 N2 C28 C27 112.5(3) . . . . no
C212 N2 C28 C29 -65.4(3) . . . . no
Cu2 N2 C28 C27 -124.9(3) 3_555 . . . no
Cu2 N2 C28 C29 57.1(3) 3_555 . . . no
S1 C11 C12 C13 177.0(3) . . . . no
C19 C11 C12 C13 -2.4(5) . . . . no
S1 C11 C19 C18 3.1(5) . . . . no
S1 C11 C19 C110 -175.7(3) . . . . no
C12 C11 C19 C18 -177.7(3) . . . . no
C12 C11 C19 C110 3.6(4) . . . . no
C11 C12 C13 C14 -0.6(6) . . . . no
C12 C13 C14 C110 2.1(6) . . . . no
C13 C14 C110 C15 -179.7(3) . . . . no
C13 C14 C110 C19 -0.7(6) . . . . no
C110 C15 C16 C17 3.1(6) . . . . no
C16 C15 C110 C14 177.2(4) . . . . no
C16 C15 C110 C19 -1.7(6) . . . . no
C15 C16 C17 C18 -0.5(6) . . . . no
C16 C17 C18 N1 173.2(3) . . . . no
C16 C17 C18 C19 -3.5(5) . . . . no
N1 C18 C19 C11 9.2(5) . . . . no
N1 C18 C19 C110 -172.1(3) . . . . no
C17 C18 C19 C11 -174.2(3) . . . . no
C17 C18 C19 C110 4.6(4) . . . . no
C11 C19 C110 C14 -2.1(5) . . . . no
C11 C19 C110 C15 176.8(3) . . . . no
C18 C19 C110 C14 179.0(3) . . . . no
C18 C19 C110 C15 -2.1(5) . . . . no
S2 C21 C22 C23 -176.9(3) . . . . no
C29 C21 C22 C23 3.0(5) . . . . no
S2 C21 C29 C28 -7.3(4) . . . . no
S2 C21 C29 C210 172.3(2) . . . . no
C22 C21 C29 C28 172.8(3) . . . . no
C22 C21 C29 C210 -7.6(4) . . . . no
C21 C22 C23 C24 2.1(5) . . . . no
C22 C23 C24 C210 -2.4(5) . . . . no
C23 C24 C210 C25 176.9(3) . . . . no
C23 C24 C210 C29 -2.6(5) . . . . no
C210 C25 C26 C27 -3.8(5) . . . . no
C26 C25 C210 C24 178.5(3) . . . . no
C26 C25 C210 C29 -1.9(5) . . . . no
C25 C26 C27 C28 3.5(5) . . . . no
C26 C27 C28 N2 -175.4(3) . . . . no
C26 C27 C28 C29 2.6(5) . . . . no
N2 C28 C29 C21 -10.3(5) . . . . no
N2 C28 C29 C210 170.1(3) . . . . no
C27 C28 C29 C21 171.7(3) . . . . no
C27 C28 C29 C210 -7.8(4) . . . . no
C21 C29 C210 C24 7.5(4) . . . . no
C21 C29 C210 C25 -172.0(3) . . . . no
C28 C29 C210 C24 -172.9(3) . . . . no
C28 C29 C210 C25 7.6(4) . . . . no
